data_4063881
loop_
_publ_author_name
'Camerano, Jos\'e A.'
'S\"amann, Christoph'
'Wadepohl, Hubert'
'Gade, Lutz H.'

_publ_section_title
;
 Bis(pyridylimino)isoindolato&#x2212;Iridium Complexes as Epoxidation
 Catalysts for Alkenes
;
_journal_issue 3
_journal_name_full Organometallics
_journal_page_first 379
_journal_paper_doi 10.1021/om1010116
_journal_volume 30
_journal_year 2011
_chemical_formula_sum 'C36 H44 Ir N5'
_chemical_formula_weight 738.96
_space_group_IT_number 14
_symmetry_cell_setting monoclinic
_symmetry_Int_Tables_number 14
_symmetry_space_group_name_Hall '-P 2ybc'
_symmetry_space_group_name_H-M 'P 1 21/c 1'
_atom_sites_solution_hydrogens geom
_atom_sites_solution_primary direct
_atom_sites_solution_secondary difmap
_audit_block_code ga_jc8
_audit_creation_method SHELXL-97
_cell_angle_alpha 90.00
_cell_angle_beta 101.711(6)
_cell_angle_gamma 90.00
_cell_formula_units_Z 4
_cell_length_a 13.165(7)
_cell_length_b 10.728(5)
_cell_length_c 22.186(10)
_cell_measurement_reflns_used 8150
_cell_measurement_temperature 100(2)
_cell_measurement_theta_max 30.99
_cell_measurement_theta_min 2.19
_cell_volume 3068(3)
_computing_cell_refinement
;
SAINT (Bruker AXS, 1997-2008). Includes estimated systematic errors
 of the unit cell constants from Monte Carlo simulations.
;
_computing_data_collection 'SMART-5.631 (Bruker AXS, 2003)'
_computing_data_reduction 'SAINT (Bruker AXS, 1997-2008); SADABS (Bruker AXS, 2008)'
_computing_publication_material 'SHELXL-97 (Sheldrick, 1997)'
_computing_structure_refinement 'SHELXL-97 (Sheldrick, 1997)'
_computing_structure_solution 'SHELXS-97 (Sheldrick, 1997)'
_diffrn_ambient_environment 'perfluoro polyether oil'
_diffrn_ambient_temperature 100(2)
_diffrn_detector 'CCD plate'
_diffrn_detector_area_resol_mean 8.19
_diffrn_detector_type CCD-PXL-KAF2
_diffrn_measured_fraction_theta_full 0.999
_diffrn_measured_fraction_theta_max 0.994
_diffrn_measurement_device 'three-circle diffractometer'
_diffrn_measurement_device_type 'Bruker AXS Smart 1000'
_diffrn_measurement_method '\f- and \w-scans'
_diffrn_measurement_specimen_support 'polyimid foil'
_diffrn_radiation_monochromator graphite
_diffrn_radiation_probe x-ray
_diffrn_radiation_type MoK\a
_diffrn_radiation_wavelength 0.71073
_diffrn_reflns_av_R_equivalents 0.0687
_diffrn_reflns_av_sigmaI/netI 0.0439
_diffrn_reflns_limit_h_max 18
_diffrn_reflns_limit_h_min -19
_diffrn_reflns_limit_k_max 15
_diffrn_reflns_limit_k_min 0
_diffrn_reflns_limit_l_max 32
_diffrn_reflns_limit_l_min 0
_diffrn_reflns_number 77512
_diffrn_reflns_theta_full 30.51
_diffrn_reflns_theta_max 31.51
_diffrn_reflns_theta_min 2.12
_diffrn_source 'fine-focus sealed tube'
_exptl_absorpt_coefficient_mu 4.386
_exptl_absorpt_correction_T_max 0.8604
_exptl_absorpt_correction_T_min 0.5730
_exptl_absorpt_correction_type numerical
_exptl_absorpt_process_details
;
SADABS (Sheldrick & Bruker AXS, 2004-2008)
;
_exptl_crystal_colour yellow
_exptl_crystal_density_diffrn 1.600
_exptl_crystal_density_method 'not measured'
_exptl_crystal_description plate
_exptl_crystal_F_000 1488
_exptl_crystal_size_max 0.16
_exptl_crystal_size_mid 0.08
_exptl_crystal_size_min 0.04
_refine_diff_density_max 2.088
_refine_diff_density_min -1.170
_refine_diff_density_rms 0.136
_refine_ls_abs_structure_details 'Flack H D (1983), Acta Cryst. A39, 876-881'
_refine_ls_extinction_method none
_refine_ls_goodness_of_fit_ref 1.017
_refine_ls_hydrogen_treatment mixed
_refine_ls_matrix_type full
_refine_ls_number_parameters 430
_refine_ls_number_reflns 10141
_refine_ls_number_restraints 36
_refine_ls_restrained_S_all 1.019
_refine_ls_R_factor_all 0.0497
_refine_ls_R_factor_gt 0.0292
_refine_ls_shift/su_max 0.001
_refine_ls_shift/su_mean 0.000
_refine_ls_structure_factor_coef Fsqd
_refine_ls_weighting_details 'calc w=1/[\s^2^(Fo^2^)+(0.0158P)^2^+4.4394P] where P=(Fo^2^+2Fc^2^)/3'
_refine_ls_weighting_scheme calc
_refine_ls_wR_factor_gt 0.0515
_refine_ls_wR_factor_ref 0.0566
_reflns_number_gt 7698
_reflns_number_total 10141
_reflns_threshold_expression >2sigma(I)
_cod_data_source_file om1010116_si_002.cif
_cod_data_source_block complex_2b
_cod_original_sg_symbol_H-M 'P 21/c'
_cod_database_code 4063881
_audit_block_refno 1084

loop_
_symmetry_equiv_pos_as_xyz
'x, y, z'
'-x, y+1/2, -z+1/2'
'-x, -y, -z'
'x, -y-1/2, z-1/2'

loop_
_atom_site_label
_atom_site_type_symbol
_atom_site_fract_x
_atom_site_fract_y
_atom_site_fract_z
_atom_site_U_iso_or_equiv
_atom_site_adp_type
_atom_site_occupancy
_atom_site_symmetry_multiplicity
_atom_site_calc_flag
_atom_site_refinement_flags
_atom_site_disorder_assembly
_atom_site_disorder_group
Ir Ir 0.049782(8) 1.127009(10) 0.306399(4) 0.01118(3) Uani 1 1 d . . .
N1 N 0.06493(18) 0.9913(2) 0.37508(11) 0.0145(5) Uani 1 1 d . . .
N2 N -0.10968(19) 1.0036(2) 0.39613(11) 0.0164(5) Uani 1 1 d . . .
N3 N -0.10783(18) 1.1523(2) 0.31425(11) 0.0141(5) Uani 1 1 d . . .
N4 N 0.2333(2) 0.9108(2) 0.38062(12) 0.0198(5) Uani 1 1 d . . .
N5 N 0.2683(2) 0.7006(3) 0.36858(12) 0.0229(6) Uani 1 1 d . . .
C1 C 0.1468(2) 0.9070(3) 0.39779(13) 0.0161(6) Uani 1 1 d . . .
C2 C 0.1143(2) 0.8242(3) 0.44422(13) 0.0156(5) Uani 1 1 d . . .
C3 C 0.0157(2) 0.8611(3) 0.44820(12) 0.0152(5) Uani 1 1 d . . .
C4 C -0.0161(2) 0.9617(3) 0.40340(12) 0.0142(5) Uani 1 1 d . . .
C5 C 0.1636(2) 0.7301(3) 0.48198(13) 0.0198(6) Uani 1 1 d . . .
H5 H 0.2324 0.7060 0.4802 0.024 Uiso 1 1 calc R . .
C6 C 0.1107(3) 0.6715(3) 0.52258(13) 0.0188(6) Uani 1 1 d . . .
C7 C 0.0094(3) 0.7081(3) 0.52533(13) 0.0190(6) Uani 1 1 d . . .
C8 C -0.0379(2) 0.8047(3) 0.48852(13) 0.0171(6) Uani 1 1 d . . .
H8 H -0.1057 0.8317 0.4909 0.020 Uiso 1 1 calc R . .
C9 C -0.1547(2) 1.0917(3) 0.35513(13) 0.0146(5) Uani 1 1 d . . .
C10 C -0.2593(2) 1.1154(3) 0.35742(13) 0.0188(6) Uani 1 1 d . . .
H10 H -0.2890 1.0721 0.3870 0.023 Uiso 1 1 calc R . .
C11 C -0.3200(2) 1.1980(3) 0.31887(14) 0.0176(6) Uani 1 1 d . A .
C12 C -0.2702(2) 1.2597(3) 0.27751(14) 0.0194(6) Uani 1 1 d . . .
H12 H -0.3072 1.3194 0.2498 0.023 Uiso 1 1 calc R . .
C13 C -0.1691(2) 1.2348(3) 0.27660(14) 0.0182(6) Uani 1 1 d . . .
H13 H -0.1388 1.2784 0.2474 0.022 Uiso 1 1 calc R . .
C14 C -0.4334(2) 1.2223(3) 0.31986(13) 0.0229(7) Uani 1 1 d D . .
C15A C -0.4974(4) 1.2074(8) 0.2542(2) 0.036(2) Uani 0.547(6) 1 d PD A 1
H15B H -0.4753 1.2698 0.2273 0.053 Uiso 0.547(6) 1 calc PR A 1
H15C H -0.5712 1.2192 0.2546 0.053 Uiso 0.547(6) 1 calc PR A 1
H15A H -0.4867 1.1237 0.2390 0.053 Uiso 0.547(6) 1 calc PR A 1
C15B C -0.4749(7) 1.3352(9) 0.2804(5) 0.069(5) Uani 0.453(6) 1 d PD A 2
H15E H -0.4293 1.4069 0.2928 0.103 Uiso 0.453(6) 1 calc PR A 2
H15F H -0.5451 1.3549 0.2860 0.103 Uiso 0.453(6) 1 calc PR A 2
H15D H -0.4769 1.3162 0.2369 0.103 Uiso 0.453(6) 1 calc PR A 2
C16A C -0.4445(5) 1.3534(5) 0.3422(4) 0.037(2) Uani 0.547(6) 1 d PD A 1
H16B H -0.4066 1.3613 0.3848 0.056 Uiso 0.547(6) 1 calc PR A 1
H16C H -0.5180 1.3719 0.3401 0.056 Uiso 0.547(6) 1 calc PR A 1
H16A H -0.4161 1.4122 0.3161 0.056 Uiso 0.547(6) 1 calc PR A 1
C16B C -0.4434(6) 1.2530(9) 0.3859(3) 0.042(3) Uani 0.453(6) 1 d PD A 2
H16D H -0.4242 1.1797 0.4121 0.063 Uiso 0.453(6) 1 calc PR A 2
H16F H -0.5152 1.2765 0.3863 0.063 Uiso 0.453(6) 1 calc PR A 2
H16E H -0.3971 1.3224 0.4015 0.063 Uiso 0.453(6) 1 calc PR A 2
C17A C -0.4771(5) 1.1297(7) 0.3604(3) 0.042(2) Uani 0.547(6) 1 d PD A 1
H17A H -0.4669 1.0445 0.3469 0.063 Uiso 0.547(6) 1 calc PR A 1
H17C H -0.5514 1.1453 0.3571 0.063 Uiso 0.547(6) 1 calc PR A 1
H17B H -0.4410 1.1400 0.4033 0.063 Uiso 0.547(6) 1 calc PR A 1
C17B C -0.4946(6) 1.1074(7) 0.2979(5) 0.049(3) Uani 0.453(6) 1 d PD A 2
H17D H -0.4913 1.0915 0.2548 0.073 Uiso 0.453(6) 1 calc PR A 2
H17F H -0.5671 1.1196 0.3012 0.073 Uiso 0.453(6) 1 calc PR A 2
H17E H -0.4656 1.0362 0.3232 0.073 Uiso 0.453(6) 1 calc PR A 2
C18 C 0.3036(2) 0.8110(3) 0.39112(13) 0.0179(6) Uani 1 1 d . . .
C19 C 0.4075(2) 0.8331(3) 0.41897(14) 0.0177(6) Uani 1 1 d . . .
H19 H 0.4288 0.9142 0.4335 0.021 Uiso 1 1 calc R . .
C20 C 0.4790(2) 0.7368(3) 0.42524(13) 0.0199(6) Uani 1 1 d . . .
C21 C 0.4413(3) 0.6216(3) 0.40133(15) 0.0271(6) Uani 1 1 d . . .
H21 H 0.4866 0.5520 0.4040 0.032 Uiso 1 1 calc R . .
C22 C 0.3389(3) 0.6089(3) 0.37406(16) 0.0280(7) Uani 1 1 d . . .
H22 H 0.3161 0.5295 0.3578 0.034 Uiso 1 1 calc R . .
C23 C 0.5939(3) 0.7521(3) 0.45402(15) 0.0253(7) Uani 1 1 d . . .
C24 C 0.6173(3) 0.8772(4) 0.48614(17) 0.0355(8) Uani 1 1 d . . .
H24A H 0.5972 0.9446 0.4563 0.053 Uiso 1 1 calc R . .
H24C H 0.6918 0.8830 0.5037 0.053 Uiso 1 1 calc R . .
H24B H 0.5782 0.8845 0.5191 0.053 Uiso 1 1 calc R . .
C25 C 0.6562(3) 0.7402(4) 0.40288(17) 0.0371(9) Uani 1 1 d . . .
H25A H 0.6424 0.6589 0.3828 0.056 Uiso 1 1 calc R . .
H25C H 0.7304 0.7477 0.4207 0.056 Uiso 1 1 calc R . .
H25B H 0.6354 0.8065 0.3725 0.056 Uiso 1 1 calc R . .
C26 C 0.6267(3) 0.6488(4) 0.50204(18) 0.0437(11) Uani 1 1 d . . .
H26B H 0.5877 0.6574 0.5350 0.066 Uiso 1 1 calc R . .
H26C H 0.7011 0.6560 0.5194 0.066 Uiso 1 1 calc R . .
H26A H 0.6123 0.5672 0.4823 0.066 Uiso 1 1 calc R . .
C27 C 0.1624(3) 0.5688(3) 0.56355(15) 0.0252(7) Uani 1 1 d . . .
H27B H 0.2313 0.5529 0.5549 0.038 Uiso 1 1 calc R . .
H27A H 0.1204 0.4929 0.5558 0.038 Uiso 1 1 calc R . .
H27C H 0.1692 0.5935 0.6067 0.038 Uiso 1 1 calc R . .
C28 C -0.0489(3) 0.6432(3) 0.56843(14) 0.0225(6) Uani 1 1 d . . .
H28A H -0.0568 0.5547 0.5576 0.034 Uiso 1 1 calc R . .
H28B H -0.1175 0.6813 0.5648 0.034 Uiso 1 1 calc R . .
H28C H -0.0100 0.6515 0.6109 0.034 Uiso 1 1 calc R . .
C29 C 0.0191(2) 1.2034(3) 0.21619(13) 0.0164(6) Uani 1 1 d D . .
H29 H -0.0507(17) 1.190(3) 0.1989(14) 0.020 Uiso 1 1 d D . .
C30 C 0.0502(2) 1.3004(3) 0.25921(13) 0.0157(5) Uani 1 1 d D . .
H30 H -0.003(2) 1.349(3) 0.2673(15) 0.019 Uiso 1 1 d D . .
C31 C 0.1555(2) 1.3644(3) 0.26870(14) 0.0206(6) Uani 1 1 d . . .
H31B H 0.1478 1.4533 0.2787 0.025 Uiso 1 1 calc R . .
H31A H 0.1823 1.3601 0.2301 0.025 Uiso 1 1 calc R . .
C32 C 0.2327(2) 1.3023(3) 0.32068(14) 0.0197(6) Uani 1 1 d . . .
H32A H 0.3037 1.3128 0.3129 0.024 Uiso 1 1 calc R . .
H32B H 0.2299 1.3447 0.3599 0.024 Uiso 1 1 calc R . .
C33 C 0.2113(2) 1.1651(3) 0.32690(13) 0.0152(5) Uani 1 1 d D . .
H33 H 0.239(2) 1.131(3) 0.3653(11) 0.018 Uiso 1 1 d D . .
C34 C 0.1909(2) 1.0808(3) 0.27744(13) 0.0156(5) Uani 1 1 d D . .
H34 H 0.204(3) 0.997(2) 0.2851(15) 0.019 Uiso 1 1 d D . .
C35 C 0.1948(2) 1.1165(3) 0.21175(13) 0.0201(6) Uani 1 1 d . . .
H35A H 0.2241 1.0467 0.1916 0.024 Uiso 1 1 calc R . .
H35B H 0.2406 1.1898 0.2120 0.024 Uiso 1 1 calc R . .
C36 C 0.0866(2) 1.1472(3) 0.17573(13) 0.0219(7) Uani 1 1 d . . .
H36B H 0.0921 1.2065 0.1423 0.026 Uiso 1 1 calc R . .
H36A H 0.0535 1.0701 0.1565 0.026 Uiso 1 1 calc R . .

loop_
_atom_site_aniso_label
_atom_site_aniso_U_11
_atom_site_aniso_U_22
_atom_site_aniso_U_33
_atom_site_aniso_U_23
_atom_site_aniso_U_13
_atom_site_aniso_U_12
Ir 0.01090(5) 0.01114(4) 0.01128(4) 0.00086(4) 0.00176(3) -0.00006(5)
N1 0.0133(12) 0.0139(11) 0.0164(11) 0.0028(9) 0.0031(9) 0.0009(9)
N2 0.0167(12) 0.0168(12) 0.0160(11) 0.0007(9) 0.0044(9) -0.0015(10)
N3 0.0135(11) 0.0131(12) 0.0157(11) 0.0007(8) 0.0031(9) -0.0008(8)
N4 0.0159(12) 0.0197(12) 0.0235(13) 0.0087(10) 0.0033(10) 0.0049(10)
N5 0.0248(14) 0.0229(13) 0.0209(13) 0.0019(10) 0.0041(11) 0.0008(11)
C1 0.0171(14) 0.0139(13) 0.0161(13) 0.0016(10) 0.0007(10) 0.0006(10)
C2 0.0191(14) 0.0145(13) 0.0133(12) 0.0024(10) 0.0036(10) -0.0006(11)
C3 0.0171(13) 0.0129(13) 0.0147(12) -0.0001(10) 0.0012(10) -0.0028(11)
C4 0.0188(14) 0.0129(12) 0.0107(12) -0.0014(9) 0.0025(10) -0.0022(11)
C5 0.0232(16) 0.0188(14) 0.0171(13) 0.0012(11) 0.0033(11) 0.0048(12)
C6 0.0283(17) 0.0147(13) 0.0124(12) 0.0003(10) 0.0015(11) -0.0017(12)
C7 0.0277(17) 0.0166(13) 0.0127(12) -0.0012(10) 0.0042(11) -0.0049(12)
C8 0.0203(15) 0.0158(13) 0.0151(13) -0.0016(10) 0.0036(11) -0.0041(11)
C9 0.0137(13) 0.0158(13) 0.0141(12) -0.0028(10) 0.0025(10) -0.0006(10)
C10 0.0151(13) 0.0216(14) 0.0209(13) 0.0015(12) 0.0061(10) 0.0017(12)
C11 0.0144(14) 0.0188(14) 0.0198(14) -0.0012(11) 0.0039(11) 0.0013(11)
C12 0.0169(15) 0.0197(14) 0.0211(14) 0.0030(11) 0.0027(11) 0.0032(12)
C13 0.0158(14) 0.0181(14) 0.0205(14) 0.0036(11) 0.0032(11) -0.0001(11)
C14 0.0149(15) 0.0276(16) 0.0277(16) 0.0063(13) 0.0078(12) 0.0057(12)
C15A 0.015(3) 0.061(6) 0.031(4) -0.007(3) 0.004(3) -0.002(3)
C15B 0.033(5) 0.083(9) 0.099(10) 0.055(8) 0.034(6) 0.032(6)
C16A 0.017(3) 0.034(4) 0.059(5) -0.019(3) 0.004(3) 0.004(3)
C16B 0.028(5) 0.058(6) 0.047(5) 0.001(4) 0.022(4) 0.019(4)
C17A 0.020(3) 0.051(5) 0.062(5) 0.025(4) 0.023(3) 0.010(3)
C17B 0.012(4) 0.059(7) 0.071(7) -0.010(5) 0.002(4) -0.003(4)
C18 0.0164(14) 0.0199(14) 0.0170(13) 0.0056(11) 0.0026(11) 0.0020(11)
C19 0.0185(15) 0.0135(12) 0.0214(14) 0.0018(10) 0.0047(11) 0.0005(11)
C20 0.0199(15) 0.0222(15) 0.0168(13) 0.0018(11) 0.0021(11) 0.0038(12)
C21 0.0255(16) 0.0206(15) 0.0351(17) 0.0013(15) 0.0064(13) 0.0071(15)
C22 0.0317(18) 0.0184(16) 0.0331(17) -0.0070(13) 0.0048(14) -0.0030(14)
C23 0.0184(16) 0.0325(18) 0.0227(15) -0.0019(13) -0.0013(12) 0.0065(14)
C24 0.0207(16) 0.049(2) 0.0367(19) -0.0158(19) 0.0051(14) -0.0029(18)
C25 0.0221(18) 0.058(3) 0.0324(19) -0.0124(18) 0.0084(15) 0.0012(18)
C26 0.034(2) 0.057(3) 0.035(2) 0.0111(19) -0.0062(16) 0.0152(19)
C27 0.0284(18) 0.0255(16) 0.0210(15) 0.0063(12) 0.0034(13) 0.0043(14)
C28 0.0278(16) 0.0217(16) 0.0190(13) 0.0034(12) 0.0070(12) -0.0024(13)
C29 0.0145(14) 0.0191(14) 0.0152(13) 0.0056(10) 0.0020(10) 0.0035(11)
C30 0.0122(13) 0.0151(13) 0.0207(14) 0.0046(10) 0.0055(11) 0.0016(11)
C31 0.0194(14) 0.0148(13) 0.0280(15) 0.0026(12) 0.0056(11) -0.0019(12)
C32 0.0155(14) 0.0176(14) 0.0252(15) -0.0006(11) 0.0023(12) -0.0026(11)
C33 0.0100(13) 0.0164(13) 0.0183(13) 0.0017(10) 0.0009(10) 0.0009(10)
C34 0.0169(14) 0.0184(13) 0.0123(12) 0.0010(10) 0.0052(10) 0.0031(11)
C35 0.0220(14) 0.0231(15) 0.0169(12) 0.0015(12) 0.0083(11) 0.0054(13)
C36 0.0227(15) 0.0324(19) 0.0111(12) 0.0013(11) 0.0046(11) 0.0060(13)

loop_
_atom_type_symbol
_atom_type_description
_atom_type_scat_dispersion_real
_atom_type_scat_dispersion_imag
_atom_type_scat_source
C C 0.0033 0.0016 'International Tables Vol C Tables 4.2.6.8 and 6.1.1.4'
H H 0.0000 0.0000 'International Tables Vol C Tables 4.2.6.8 and 6.1.1.4'
Ir Ir -1.4442 7.9887 'International Tables Vol C Tables 4.2.6.8 and 6.1.1.4'
N N 0.0061 0.0033 'International Tables Vol C Tables 4.2.6.8 and 6.1.1.4'

loop_
_exptl_crystal_face_index_h
_exptl_crystal_face_index_k
_exptl_crystal_face_index_l
_exptl_crystal_face_perp_dist
1.00 0.00 4.00 0.0370
-1.00 0.00 0.00 0.0380
4.00 0.00 1.00 0.0230
0.00 0.00 -1.00 0.0320
1.00 7.00 -2.00 0.1020
0.00 0.00 1.00 0.0370
0.00 -1.00 1.00 0.0710

loop_
_geom_angle_atom_site_label_1
_geom_angle_atom_site_label_2
_geom_angle_atom_site_label_3
_geom_angle
N1 Ir C33 91.98(10)
N1 Ir C29 158.22(11)
C33 Ir C29 96.79(11)
N1 Ir N3 88.82(9)
C33 Ir N3 155.04(10)
C29 Ir N3 91.48(10)
N1 Ir C30 162.97(10)
C33 Ir C30 80.53(11)
C29 Ir C30 38.80(11)
N3 Ir C30 91.64(10)
N1 Ir C34 95.58(10)
C33 Ir C34 38.46(11)
C29 Ir C34 79.49(11)
N3 Ir C34 165.90(10)
C30 Ir C34 88.06(11)
C4 N1 C1 107.0(2)
C4 N1 Ir 121.64(18)
C1 N1 Ir 131.07(19)
C4 N2 C9 126.8(3)
C9 N3 C13 115.3(2)
C9 N3 Ir 124.98(19)
C13 N3 Ir 119.76(19)
C1 N4 C18 121.7(3)
C18 N5 C22 115.8(3)
N4 C1 N1 122.3(3)
N4 C1 C2 128.8(3)
N1 C1 C2 108.8(2)
C3 C2 C5 120.2(3)
C3 C2 C1 106.3(2)
C5 C2 C1 133.5(3)
C2 C3 C8 121.8(3)
C2 C3 C4 108.1(2)
C8 C3 C4 130.1(3)
N2 C4 N1 132.0(3)
N2 C4 C3 118.3(3)
N1 C4 C3 109.7(2)
C2 C5 C6 118.9(3)
C2 C5 H5 120.5
C6 C5 H5 120.5
C5 C6 C7 120.4(3)
C5 C6 C27 119.8(3)
C7 C6 C27 119.8(3)
C8 C7 C6 120.0(3)
C8 C7 C28 119.5(3)
C6 C7 C28 120.5(3)
C3 C8 C7 118.6(3)
C3 C8 H8 120.7
C7 C8 H8 120.7
N3 C9 N2 125.6(3)
N3 C9 C10 121.0(3)
N2 C9 C10 113.3(3)
C11 C10 C9 122.9(3)
C11 C10 H10 118.5
C9 C10 H10 118.5
C10 C11 C12 115.1(3)
C10 C11 C14 123.5(3)
C12 C11 C14 121.4(3)
C13 C12 C11 120.5(3)
C13 C12 H12 119.8
C11 C12 H12 119.8
C12 C13 N3 125.2(3)
C12 C13 H13 117.4
N3 C13 H13 117.4
C17B C14 C16A 142.4(5)
C17B C14 C11 108.6(4)
C16A C14 C11 109.0(3)
C17B C14 C17A 54.3(5)
C16A C14 C17A 109.9(4)
C11 C14 C17A 112.6(3)
C17B C14 C15B 111.1(6)
C16A C14 C15B 53.3(5)
C11 C14 C15B 111.4(4)
C17A C14 C15B 136.0(5)
C17B C14 C16B 110.1(5)
C16A C14 C16B 56.9(5)
C11 C14 C16B 109.0(4)
C17A C14 C16B 57.4(5)
C15B C14 C16B 106.7(5)
C17B C14 C15A 56.7(5)
C16A C14 C15A 109.7(4)
C11 C14 C15A 108.7(3)
C17A C14 C15A 106.9(4)
C15B C14 C15A 58.4(6)
C16B C14 C15A 142.4(5)
C14 C15A H15B 109.5
C14 C15A H15C 109.5
C14 C15A H15A 109.5
C14 C15B H15E 109.5
C14 C15B H15F 109.5
H15E C15B H15F 109.5
C14 C15B H15D 109.5
H15E C15B H15D 109.5
H15F C15B H15D 109.5
C14 C16A H16B 109.5
C14 C16A H16C 109.5
C14 C16A H16A 109.5
C14 C16B H16D 109.5
C14 C16B H16F 109.5
H16D C16B H16F 109.5
C14 C16B H16E 109.5
H16D C16B H16E 109.5
H16F C16B H16E 109.5
C14 C17A H17A 109.5
C14 C17A H17C 109.5
C14 C17A H17B 109.5
C14 C17B H17D 109.5
C14 C17B H17F 109.5
H17D C17B H17F 109.5
C14 C17B H17E 109.5
H17D C17B H17E 109.5
H17F C17B H17E 109.5
N5 C18 C19 123.5(3)
N5 C18 N4 116.6(3)
C19 C18 N4 119.6(3)
C20 C19 C18 120.0(3)
C20 C19 H19 120.0
C18 C19 H19 120.0
C19 C20 C21 116.1(3)
C19 C20 C23 123.8(3)
C21 C20 C23 120.1(3)
C22 C21 C20 119.9(3)
C22 C21 H21 120.0
C20 C21 H21 120.0
N5 C22 C21 124.7(3)
N5 C22 H22 117.6
C21 C22 H22 117.6
C24 C23 C20 112.4(3)
C24 C23 C25 109.4(3)
C20 C23 C25 108.3(3)
C24 C23 C26 108.0(3)
C20 C23 C26 109.1(3)
C25 C23 C26 109.6(3)
C23 C24 H24A 109.5
C23 C24 H24C 109.5
H24A C24 H24C 109.5
C23 C24 H24B 109.5
H24A C24 H24B 109.5
H24C C24 H24B 109.5
C23 C25 H25A 109.5
C23 C25 H25C 109.5
H25A C25 H25C 109.5
C23 C25 H25B 109.5
H25A C25 H25B 109.5
H25C C25 H25B 109.5
C23 C26 H26B 109.5
C23 C26 H26C 109.5
H26B C26 H26C 109.5
C23 C26 H26A 109.5
H26B C26 H26A 109.5
H26C C26 H26A 109.5
C6 C27 H27B 109.5
C6 C27 H27A 109.5
H27B C27 H27A 109.5
C6 C27 H27C 109.5
H27B C27 H27C 109.5
H27A C27 H27C 109.5
C7 C28 H28A 109.5
C7 C28 H28B 109.5
H28A C28 H28B 109.5
C7 C28 H28C 109.5
H28A C28 H28C 109.5
H28B C28 H28C 109.5
C30 C29 C36 124.8(3)
C30 C29 Ir 71.01(16)
C36 C29 Ir 112.55(19)
C30 C29 H29 121(2)
C36 C29 H29 110(2)
Ir C29 H29 108(2)
C29 C30 C31 123.7(3)
C29 C30 Ir 70.19(16)
C31 C30 Ir 114.7(2)
C29 C30 H30 115(2)
C31 C30 H30 115(2)
Ir C30 H30 109(2)
C30 C31 C32 110.9(2)
C30 C31 H31B 109.5
C32 C31 H31B 109.5
C30 C31 H31A 109.5
C32 C31 H31A 109.5
H31B C31 H31A 108.1
C33 C32 C31 112.7(2)
C33 C32 H32A 109.0
C31 C32 H32A 109.0
C33 C32 H32B 109.0
C31 C32 H32B 109.0
H32A C32 H32B 107.8
C34 C33 C32 124.5(3)
C34 C33 Ir 71.57(17)
C32 C33 Ir 111.41(19)
C34 C33 H33 116(2)
C32 C33 H33 115(2)
Ir C33 H33 108(2)
C33 C34 C35 123.3(3)
C33 C34 Ir 69.97(16)
C35 C34 Ir 115.5(2)
C33 C34 H34 119(2)
C35 C34 H34 112(2)
Ir C34 H34 108(2)
C34 C35 C36 110.3(2)
C34 C35 H35A 109.6
C36 C35 H35A 109.6
C34 C35 H35B 109.6
C36 C35 H35B 109.6
H35A C35 H35B 108.1
C29 C36 C35 112.0(2)
C29 C36 H36B 109.2
C35 C36 H36B 109.2
C29 C36 H36A 109.2
C35 C36 H36A 109.2
H36B C36 H36A 107.9

loop_
_geom_bond_atom_site_label_1
_geom_bond_atom_site_label_2
_geom_bond_distance
Ir N1 2.087(2)
Ir C33 2.122(3)
Ir C29 2.124(3)
Ir N3 2.134(3)
Ir C30 2.135(3)
Ir C34 2.143(3)
N1 C4 1.380(4)
N1 C1 1.418(4)
N2 C4 1.291(4)
N2 C9 1.362(4)
N3 C9 1.361(4)
N3 C13 1.363(4)
N4 C1 1.274(4)
N4 C18 1.404(4)
N5 C18 1.332(4)
N5 C22 1.342(4)
C1 C2 1.488(4)
C2 C3 1.376(4)
C2 C5 1.386(4)
C3 C8 1.386(4)
C3 C4 1.470(4)
C5 C6 1.395(4)
C5 H5 0.9500
C6 C7 1.403(4)
C6 C27 1.501(4)
C7 C8 1.387(4)
C7 C28 1.511(4)
C8 H8 0.9500
C9 C10 1.412(4)
C10 C11 1.371(4)
C10 H10 0.9500
C11 C12 1.398(4)
C11 C14 1.520(4)
C12 C13 1.362(4)
C12 H12 0.9500
C13 H13 0.9500
C14 C17B 1.498(6)
C14 C16A 1.508(5)
C14 C17A 1.529(5)
C14 C15B 1.529(6)
C14 C16B 1.532(6)
C14 C15A 1.535(5)
C15A H15B 0.9800
C15A H15C 0.9800
C15A H15A 0.9800
C15B H15E 0.9800
C15B H15F 0.9800
C15B H15D 0.9800
C16A H16B 0.9800
C16A H16C 0.9800
C16A H16A 0.9800
C16B H16D 0.9800
C16B H16F 0.9800
C16B H16E 0.9800
C17A H17A 0.9800
C17A H17C 0.9800
C17A H17B 0.9800
C17B H17D 0.9800
C17B H17F 0.9800
C17B H17E 0.9800
C18 C19 1.402(4)
C19 C20 1.386(4)
C19 H19 0.9500
C20 C21 1.396(5)
C20 C23 1.526(4)
C21 C22 1.367(5)
C21 H21 0.9500
C22 H22 0.9500
C23 C24 1.521(5)
C23 C25 1.534(5)
C23 C26 1.537(5)
C24 H24A 0.9800
C24 H24C 0.9800
C24 H24B 0.9800
C25 H25A 0.9800
C25 H25C 0.9800
C25 H25B 0.9800
C26 H26B 0.9800
C26 H26C 0.9800
C26 H26A 0.9800
C27 H27B 0.9800
C27 H27A 0.9800
C27 H27C 0.9800
C28 H28A 0.9800
C28 H28B 0.9800
C28 H28C 0.9800
C29 C30 1.415(4)
C29 C36 1.511(4)
C29 H29 0.93(2)
C30 C31 1.523(4)
C30 H30 0.92(2)
C31 C32 1.527(4)
C31 H31B 0.9900
C31 H31A 0.9900
C32 C33 1.511(4)
C32 H32A 0.9900
C32 H32B 0.9900
C33 C34 1.405(4)
C33 H33 0.93(2)
C34 C35 1.518(4)
C34 H34 0.92(2)
C35 C36 1.522(4)
C35 H35A 0.9900
C35 H35B 0.9900
C36 H36B 0.9900
C36 H36A 0.9900

loop_
_geom_torsion_atom_site_label_1
_geom_torsion_atom_site_label_2
_geom_torsion_atom_site_label_3
_geom_torsion_atom_site_label_4
_geom_torsion
C33 Ir N1 C4 153.5(2)
C29 Ir N1 C4 -92.5(3)
N3 Ir N1 C4 -1.5(2)
C30 Ir N1 C4 90.2(4)
C34 Ir N1 C4 -168.1(2)
C33 Ir N1 C1 -33.0(3)
C29 Ir N1 C1 81.0(4)
N3 Ir N1 C1 172.0(2)
C30 Ir N1 C1 -96.3(4)
C34 Ir N1 C1 5.4(3)
N1 Ir N3 C9 2.3(2)
C33 Ir N3 C9 -89.9(3)
C29 Ir N3 C9 160.5(2)
C30 Ir N3 C9 -160.7(2)
C34 Ir N3 C9 110.8(4)
N1 Ir N3 C13 -178.0(2)
C33 Ir N3 C13 89.8(3)
C29 Ir N3 C13 -19.8(2)
C30 Ir N3 C13 19.0(2)
C34 Ir N3 C13 -69.6(5)
C18 N4 C1 N1 -164.3(3)
C18 N4 C1 C2 18.7(5)
C4 N1 C1 N4 -179.5(3)
Ir N1 C1 N4 6.3(4)
C4 N1 C1 C2 -1.9(3)
Ir N1 C1 C2 -176.14(19)
N4 C1 C2 C3 177.0(3)
N1 C1 C2 C3 -0.4(3)
N4 C1 C2 C5 0.3(6)
N1 C1 C2 C5 -177.1(3)
C5 C2 C3 C8 -1.4(4)
C1 C2 C3 C8 -178.7(3)
C5 C2 C3 C4 179.6(3)
C1 C2 C3 C4 2.4(3)
C9 N2 C4 N1 1.3(5)
C9 N2 C4 C3 -176.7(3)
C1 N1 C4 N2 -174.7(3)
Ir N1 C4 N2 0.2(4)
C1 N1 C4 C3 3.4(3)
Ir N1 C4 C3 178.29(17)
C2 C3 C4 N2 174.7(3)
C8 C3 C4 N2 -4.1(4)
C2 C3 C4 N1 -3.7(3)
C8 C3 C4 N1 177.4(3)
C3 C2 C5 C6 1.8(4)
C1 C2 C5 C6 178.2(3)
C2 C5 C6 C7 -0.5(4)
C2 C5 C6 C27 179.5(3)
C5 C6 C7 C8 -1.4(4)
C27 C6 C7 C8 178.6(3)
C5 C6 C7 C28 178.9(3)
C27 C6 C7 C28 -1.1(4)
C2 C3 C8 C7 -0.4(4)
C4 C3 C8 C7 178.2(3)
C6 C7 C8 C3 1.8(4)
C28 C7 C8 C3 -178.4(3)
C13 N3 C9 N2 178.4(3)
Ir N3 C9 N2 -1.9(4)
C13 N3 C9 C10 -0.3(4)
Ir N3 C9 C10 179.4(2)
C4 N2 C9 N3 -0.3(5)
C4 N2 C9 C10 178.6(3)
N3 C9 C10 C11 0.9(5)
N2 C9 C10 C11 -178.0(3)
C9 C10 C11 C12 -1.2(4)
C9 C10 C11 C14 178.6(3)
C10 C11 C12 C13 1.1(4)
C14 C11 C12 C13 -178.7(3)
C11 C12 C13 N3 -0.6(5)
C9 N3 C13 C12 0.2(4)
Ir N3 C13 C12 -179.5(2)
C10 C11 C14 C17B -67.9(5)
C12 C11 C14 C17B 111.9(5)
C10 C11 C14 C16A 112.5(4)
C12 C11 C14 C16A -67.7(5)
C10 C11 C14 C17A -9.7(5)
C12 C11 C14 C17A 170.1(4)
C10 C11 C14 C15B 169.5(6)
C12 C11 C14 C15B -10.7(6)
C10 C11 C14 C16B 52.1(5)
C12 C11 C14 C16B -128.2(5)
C10 C11 C14 C15A -128.0(4)
C12 C11 C14 C15A 51.8(5)
C22 N5 C18 C19 0.1(4)
C22 N5 C18 N4 174.1(3)
C1 N4 C18 N5 56.7(4)
C1 N4 C18 C19 -129.0(3)
N5 C18 C19 C20 -1.3(5)
N4 C18 C19 C20 -175.1(3)
C18 C19 C20 C21 1.3(4)
C18 C19 C20 C23 179.1(3)
C19 C20 C21 C22 -0.4(5)
C23 C20 C21 C22 -178.2(3)
C18 N5 C22 C21 1.0(5)
C20 C21 C22 N5 -0.9(5)
C19 C20 C23 C24 11.2(4)
C21 C20 C23 C24 -171.2(3)
C19 C20 C23 C25 -109.8(4)
C21 C20 C23 C25 67.9(4)
C19 C20 C23 C26 131.0(3)
C21 C20 C23 C26 -51.4(4)
N1 Ir C29 C30 -178.7(2)
C33 Ir C29 C30 -65.63(18)
N3 Ir C29 C30 90.77(17)
C34 Ir C29 C30 -100.14(18)
N1 Ir C29 C36 -58.0(4)
C33 Ir C29 C36 55.0(2)
N3 Ir C29 C36 -148.6(2)
C30 Ir C29 C36 120.7(3)
C34 Ir C29 C36 20.5(2)
C36 C29 C30 C31 2.3(4)
Ir C29 C30 C31 107.1(3)
C36 C29 C30 Ir -104.8(3)
N1 Ir C30 C29 178.4(3)
C33 Ir C30 C29 113.51(18)
N3 Ir C30 C29 -90.33(17)
C34 Ir C30 C29 75.56(18)
N1 Ir C30 C31 59.4(4)
C33 Ir C30 C31 -5.4(2)
C29 Ir C30 C31 -118.9(3)
N3 Ir C30 C31 150.8(2)
C34 Ir C30 C31 -43.4(2)
C29 C30 C31 C32 -93.6(3)
Ir C30 C31 C32 -11.7(3)
C30 C31 C32 C33 30.2(4)
C31 C32 C33 C34 46.8(4)
C31 C32 C33 Ir -35.0(3)
N1 Ir C33 C34 96.47(18)
C29 Ir C33 C34 -63.56(18)
N3 Ir C33 C34 -172.1(2)
C30 Ir C33 C34 -98.91(18)
N1 Ir C33 C32 -142.9(2)
C29 Ir C33 C32 57.1(2)
N3 Ir C33 C32 -51.4(3)
C30 Ir C33 C32 21.7(2)
C34 Ir C33 C32 120.7(3)
C32 C33 C34 C35 4.2(5)
Ir C33 C34 C35 108.0(3)
C32 C33 C34 Ir -103.8(3)
N1 Ir C34 C33 -86.16(18)
C29 Ir C34 C33 115.28(19)
N3 Ir C34 C33 166.2(3)
C30 Ir C34 C33 77.17(18)
N1 Ir C34 C35 155.6(2)
C33 Ir C34 C35 -118.2(3)
C29 Ir C34 C35 -2.9(2)
N3 Ir C34 C35 48.0(5)
C30 Ir C34 C35 -41.1(2)
C33 C34 C35 C36 -96.7(3)
Ir C34 C35 C36 -14.8(3)
C30 C29 C36 C35 46.8(4)
Ir C29 C36 C35 -35.1(3)
C34 C35 C36 C29 31.8(4)
